data_2220261
loop_
_publ_author_name
'Win, Yip Foo'
'Teoh, Siang Guan'
'Ha, Sie Tiong'
'Kia, Reza'
'Fun, Hoong-Kun'

_publ_section_title
;
 [3-(Dimethylamino)benzoato]triphenyltin(IV)
;
_journal_coeditor_code KP2195
_journal_issue 12
_journal_name_full 'Acta Crystallographica Section E'
_journal_page_first m1530
_journal_page_last m1531
_journal_paper_doi 10.1107/S1600536808036337
_journal_volume 64
_journal_year 2008
_chemical_formula_iupac '[Sn (C6 H5)3 (C9 H10 N O2)]'
_chemical_formula_moiety 'C27 H25 N O2 Sn'
_chemical_formula_sum 'C27 H25 N O2 Sn'
_chemical_formula_weight 514.17
_chemical_name_systematic
;
[3-(Dimethylamino)benzoato]triphenyltin(IV)
;
_space_group_IT_number 2
_symmetry_cell_setting triclinic
_symmetry_space_group_name_Hall '-P 1'
_symmetry_space_group_name_H-M 'P -1'
_atom_sites_solution_hydrogens geom
_atom_sites_solution_primary direct
_atom_sites_solution_secondary difmap
_audit_creation_method SHELXL-97
_cell_angle_alpha 100.9250(10)
_cell_angle_beta 103.1060(10)
_cell_angle_gamma 110.7780(10)
_cell_formula_units_Z 2
_cell_length_a 9.1140(2)
_cell_length_b 10.0027(2)
_cell_length_c 14.5066(4)
_cell_measurement_reflns_used 9986
_cell_measurement_temperature 100.00(10)
_cell_measurement_theta_max 31.20
_cell_measurement_theta_min 2.54
_cell_volume 1150.13(5)
_computing_cell_refinement 'APEX2 (Bruker, 2005)'
_computing_data_collection 'APEX2 (Bruker, 2005)'
_computing_data_reduction 'SAINT (Bruker, 2005)'
_computing_molecular_graphics 'SHELXTL (Sheldrick, 2008)'
_computing_publication_material 'SHELXTL (Sheldrick, 2008) and PLATON (Spek, 2003)'
_computing_structure_refinement 'SHELXTL (Sheldrick, 2008)'
_computing_structure_solution 'SHELXTL (Sheldrick, 2008)'
_diffrn_ambient_temperature 100.00(10)
_diffrn_measured_fraction_theta_full 0.998
_diffrn_measured_fraction_theta_max 0.998
_diffrn_measurement_device_type
;
Bruker SMART APEXII CCD area-detector
;
_diffrn_measurement_method '\f and \w'
_diffrn_radiation_monochromator graphite
_diffrn_radiation_source 'fine-focus sealed tube'
_diffrn_radiation_type MoK\a
_diffrn_radiation_wavelength 0.71073
_diffrn_reflns_av_R_equivalents 0.0171
_diffrn_reflns_av_sigmaI/netI 0.0155
_diffrn_reflns_limit_h_max 11
_diffrn_reflns_limit_h_min -11
_diffrn_reflns_limit_k_max 12
_diffrn_reflns_limit_k_min -12
_diffrn_reflns_limit_l_max 18
_diffrn_reflns_limit_l_min -18
_diffrn_reflns_number 18268
_diffrn_reflns_theta_full 27.50
_diffrn_reflns_theta_max 27.50
_diffrn_reflns_theta_min 2.28
_diffrn_standards_number 0
_exptl_absorpt_coefficient_mu 1.134
_exptl_absorpt_correction_T_max 0.8297
_exptl_absorpt_correction_T_min 0.6230
_exptl_absorpt_correction_type multi-scan
_exptl_absorpt_process_details '(<i>SADABS</i>; Bruker, 2005)'
_exptl_crystal_colour colourless
_exptl_crystal_density_diffrn 1.485
_exptl_crystal_density_method 'not measured'
_exptl_crystal_description block
_exptl_crystal_F_000 520
_exptl_crystal_size_max 0.46
_exptl_crystal_size_mid 0.42
_exptl_crystal_size_min 0.17
_refine_diff_density_max 0.529
_refine_diff_density_min -0.559
_refine_ls_extinction_method none
_refine_ls_goodness_of_fit_ref 1.080
_refine_ls_hydrogen_treatment constr
_refine_ls_matrix_type full
_refine_ls_number_parameters 282
_refine_ls_number_reflns 5259
_refine_ls_number_restraints 0
_refine_ls_restrained_S_all 1.080
_refine_ls_R_factor_all 0.0173
_refine_ls_R_factor_gt 0.0168
_refine_ls_shift/su_max 0.001
_refine_ls_shift/su_mean 0.000
_refine_ls_structure_factor_coef Fsqd
_refine_ls_weighting_details 'calc w=1/[\s^2^(Fo^2^)+(0.0269P)^2^+0.5920P] where P=(Fo^2^+2Fc^2^)/3'
_refine_ls_weighting_scheme calc
_refine_ls_wR_factor_gt 0.0480
_refine_ls_wR_factor_ref 0.0486
_reflns_number_gt 5141
_reflns_number_total 5259
_reflns_threshold_expression I>2\s(I)
_cod_data_source_file kp2195.cif
_cod_data_source_block I
_cod_depositor_comments
;
The following automatic conversions were performed:
'_symmetry_cell_setting' value 'Triclinic' changed to 'triclinic'
according to '/home/saulius/struct/CIF-dictionaries/cif_core.dic'
dictionary named 'cif_core.dic' version 2.4.1 from 2010-06-29.

Automatic conversion script
Id: cif_fix_enum 1527 2010-12-29 10:47:43Z saulius 

The following automatic conversions were performed:

'_symmetry_cell_setting' value 'Triclinic' changed to 'triclinic'
according to /home/saulius/struct/CIF-dictionaries/cif_core.dic
dictionary named 'cif_core.dic' version 2.4.1 from 2010-06-29.

Automatic conversion script
Id: cif_fix_values 1715 2011-07-08 13:25:40Z adriana 
;
_cod_database_code 2220261
_cod_database_fobs_code 2220261

loop_
_symmetry_equiv_pos_as_xyz
'x, y, z'
'-x, -y, -z'

loop_
_atom_site_type_symbol
_atom_site_label
_atom_site_fract_x
_atom_site_fract_y
_atom_site_fract_z
_atom_site_U_iso_or_equiv
_atom_site_adp_type
_atom_site_calc_flag
_atom_site_refinement_flags
_atom_site_occupancy
Sn Sn1 0.091614(11) 0.100499(9) 0.838745(6) 0.01429(4) Uani d . 1
O O1 0.18084(14) 0.11930(12) 0.72088(8) 0.0197(2) Uani d . 1
O O2 0.11484(14) 0.31350(12) 0.73771(8) 0.0204(2) Uani d . 1
N N1 0.22892(18) 0.51484(16) 0.45101(10) 0.0254(3) Uani d . 1
C C1 0.22847(18) 0.28442(15) 0.96940(10) 0.0159(3) Uani d . 1
C C2 0.14887(19) 0.36829(17) 1.00604(11) 0.0207(3) Uani d . 1
H H2A 0.0400 0.3462 0.9710 0.025 Uiso calc R 1
C C3 0.2303(2) 0.48439(18) 1.09426(12) 0.0244(3) Uani d . 1
H H3A 0.1762 0.5399 1.1177 0.029 Uiso calc R 1
C C4 0.3920(2) 0.51738(17) 1.14722(12) 0.0229(3) Uani d . 1
H H4A 0.4465 0.5948 1.2064 0.028 Uiso calc R 1
C C5 0.4729(2) 0.43461(18) 1.11195(12) 0.0232(3) Uani d . 1
H H5A 0.5816 0.4570 1.1474 0.028 Uiso calc R 1
C C6 0.39153(19) 0.31856(17) 1.02389(12) 0.0205(3) Uani d . 1
H H6A 0.4459 0.2631 1.0010 0.025 Uiso calc R 1
C C7 -0.16663(18) 0.04727(16) 0.79258(10) 0.0158(3) Uani d . 1
C C8 -0.23183(19) 0.14256(16) 0.75791(11) 0.0194(3) Uani d . 1
H H8A -0.1615 0.2315 0.7516 0.023 Uiso calc R 1
C C9 -0.4012(2) 0.10510(18) 0.73291(12) 0.0233(3) Uani d . 1
H H9A -0.4435 0.1683 0.7089 0.028 Uiso calc R 1
C C10 -0.5073(2) -0.02620(19) 0.74368(12) 0.0240(3) Uani d . 1
H H10A -0.6201 -0.0501 0.7280 0.029 Uiso calc R 1
C C11 -0.4443(2) -0.12170(18) 0.77797(12) 0.0230(3) Uani d . 1
H H11A -0.5151 -0.2100 0.7849 0.028 Uiso calc R 1
C C12 -0.27509(19) -0.08543(17) 0.80205(11) 0.0188(3) Uani d . 1
H H12A -0.2338 -0.1501 0.8247 0.023 Uiso calc R 1
C C13 0.13625(18) -0.08981(16) 0.85493(11) 0.0164(3) Uani d . 1
C C14 0.2177(2) -0.09087(18) 0.94868(12) 0.0215(3) Uani d . 1
H H14A 0.2560 -0.0066 1.0028 0.026 Uiso calc R 1
C C15 0.2422(2) -0.21653(19) 0.96204(12) 0.0251(3) Uani d . 1
H H15A 0.2965 -0.2160 1.0248 0.030 Uiso calc R 1
C C16 0.1856(2) -0.34238(18) 0.88169(13) 0.0245(3) Uani d . 1
H H16A 0.1999 -0.4271 0.8907 0.029 Uiso calc R 1
C C17 0.1073(2) -0.34218(17) 0.78765(13) 0.0225(3) Uani d . 1
H H17A 0.0713 -0.4260 0.7336 0.027 Uiso calc R 1
C C18 0.08268(18) -0.21649(17) 0.77429(11) 0.0193(3) Uani d . 1
H H18A 0.0302 -0.2169 0.7112 0.023 Uiso calc R 1
C C19 0.16464(18) 0.23129(16) 0.69218(11) 0.0168(3) Uani d . 1
C C20 0.20934(18) 0.25094(16) 0.60128(10) 0.0172(3) Uani d . 1
C C21 0.20685(18) 0.37521(16) 0.57167(11) 0.0184(3) Uani d . 1
H H21A 0.1814 0.4443 0.6098 0.022 Uiso calc R 1
C C22 0.24224(19) 0.39733(17) 0.48506(11) 0.0199(3) Uani d . 1
C C23 0.2867(2) 0.29256(19) 0.43204(11) 0.0239(3) Uani d . 1
H H23A 0.3153 0.3064 0.3758 0.029 Uiso calc R 1
C C24 0.2888(2) 0.16944(19) 0.46203(12) 0.0246(3) Uani d . 1
H H24A 0.3171 0.1014 0.4251 0.030 Uiso calc R 1
C C25 0.24929(19) 0.14608(17) 0.54641(11) 0.0207(3) Uani d . 1
H H25A 0.2494 0.0627 0.5659 0.025 Uiso calc R 1
C C26 0.2998(2) 0.5495(2) 0.37333(13) 0.0306(4) Uani d . 1
H H26A 0.2477 0.4636 0.3157 0.046 Uiso calc R 1
H H26B 0.4166 0.5755 0.3964 0.046 Uiso calc R 1
H H26C 0.2817 0.6321 0.3568 0.046 Uiso calc R 1
C C27 0.2286(2) 0.64104(19) 0.52007(14) 0.0318(4) Uani d . 1
H H27A 0.1372 0.6063 0.5449 0.048 Uiso calc R 1
H H27B 0.2177 0.7127 0.4865 0.048 Uiso calc R 1
H H27C 0.3305 0.6873 0.5743 0.048 Uiso calc R 1

loop_
_atom_site_aniso_label
_atom_site_aniso_U_11
_atom_site_aniso_U_22
_atom_site_aniso_U_33
_atom_site_aniso_U_12
_atom_site_aniso_U_13
_atom_site_aniso_U_23
Sn1 0.01477(6) 0.01395(6) 0.01457(6) 0.00679(4) 0.00447(4) 0.00385(4)
O1 0.0237(5) 0.0211(5) 0.0189(5) 0.0116(4) 0.0093(4) 0.0091(4)
O2 0.0243(6) 0.0207(5) 0.0194(5) 0.0105(4) 0.0108(4) 0.0065(4)
N1 0.0309(7) 0.0256(7) 0.0197(6) 0.0100(6) 0.0072(6) 0.0110(5)
C1 0.0177(7) 0.0146(6) 0.0149(6) 0.0058(5) 0.0057(5) 0.0047(5)
C2 0.0187(7) 0.0234(7) 0.0200(7) 0.0105(6) 0.0043(6) 0.0057(6)
C3 0.0273(8) 0.0245(8) 0.0235(8) 0.0143(7) 0.0097(7) 0.0029(6)
C4 0.0250(8) 0.0190(7) 0.0189(7) 0.0055(6) 0.0057(6) 0.0018(6)
C5 0.0176(7) 0.0235(7) 0.0231(8) 0.0060(6) 0.0035(6) 0.0042(6)
C6 0.0180(7) 0.0206(7) 0.0231(7) 0.0093(6) 0.0067(6) 0.0041(6)
C7 0.0155(6) 0.0180(6) 0.0125(6) 0.0076(5) 0.0041(5) 0.0005(5)
C8 0.0193(7) 0.0170(6) 0.0205(7) 0.0079(6) 0.0059(6) 0.0028(5)
C9 0.0210(7) 0.0223(7) 0.0268(8) 0.0122(6) 0.0050(6) 0.0045(6)
C10 0.0162(7) 0.0289(8) 0.0228(8) 0.0082(6) 0.0055(6) 0.0023(6)
C11 0.0200(7) 0.0239(7) 0.0205(7) 0.0044(6) 0.0067(6) 0.0054(6)
C12 0.0203(7) 0.0198(7) 0.0149(7) 0.0077(6) 0.0045(6) 0.0042(5)
C13 0.0151(6) 0.0169(6) 0.0198(7) 0.0076(5) 0.0072(5) 0.0072(5)
C14 0.0257(8) 0.0234(7) 0.0180(7) 0.0120(6) 0.0084(6) 0.0064(6)
C15 0.0289(8) 0.0341(9) 0.0236(8) 0.0196(7) 0.0119(7) 0.0163(7)
C16 0.0256(8) 0.0245(8) 0.0366(9) 0.0162(6) 0.0178(7) 0.0167(7)
C17 0.0217(7) 0.0175(7) 0.0296(8) 0.0088(6) 0.0115(6) 0.0047(6)
C18 0.0175(7) 0.0195(7) 0.0192(7) 0.0073(6) 0.0045(6) 0.0050(6)
C19 0.0147(6) 0.0174(6) 0.0152(6) 0.0048(5) 0.0031(5) 0.0041(5)
C20 0.0161(7) 0.0199(7) 0.0135(6) 0.0063(5) 0.0035(5) 0.0041(5)
C21 0.0186(7) 0.0191(7) 0.0158(7) 0.0075(5) 0.0044(5) 0.0038(5)
C22 0.0183(7) 0.0223(7) 0.0146(7) 0.0053(6) 0.0022(5) 0.0055(6)
C23 0.0256(8) 0.0325(8) 0.0127(7) 0.0114(7) 0.0068(6) 0.0056(6)
C24 0.0280(8) 0.0300(8) 0.0156(7) 0.0150(7) 0.0065(6) 0.0009(6)
C25 0.0228(7) 0.0211(7) 0.0170(7) 0.0101(6) 0.0043(6) 0.0035(6)
C26 0.0266(8) 0.0360(9) 0.0241(8) 0.0052(7) 0.0054(7) 0.0164(7)
C27 0.0408(10) 0.0243(8) 0.0311(9) 0.0139(7) 0.0091(8) 0.0125(7)

loop_
_atom_type_symbol
_atom_type_description
_atom_type_scat_dispersion_real
_atom_type_scat_dispersion_imag
_atom_type_scat_source
C C 0.0033 0.0016 'International Tables Vol C Tables 4.2.6.8 and 6.1.1.4'
H H 0.0000 0.0000 'International Tables Vol C Tables 4.2.6.8 and 6.1.1.4'
N N 0.0061 0.0033 'International Tables Vol C Tables 4.2.6.8 and 6.1.1.4'
O O 0.0106 0.0060 'International Tables Vol C Tables 4.2.6.8 and 6.1.1.4'
Sn Sn -0.6537 1.4246 'International Tables Vol C Tables 4.2.6.8 and 6.1.1.4'

loop_
_geom_angle_atom_site_label_1
_geom_angle_atom_site_label_2
_geom_angle_atom_site_label_3
_geom_angle
O1 Sn1 C1 114.69(5)
O1 Sn1 C13 95.46(5)
C1 Sn1 C13 110.92(6)
O1 Sn1 C7 109.89(5)
C1 Sn1 C7 113.28(6)
C13 Sn1 C7 111.31(5)
C19 O1 Sn1 109.13(9)
C22 N1 C27 118.52(13)
C22 N1 C26 118.12(15)
C27 N1 C26 115.85(14)
C2 C1 C6 118.61(14)
C2 C1 Sn1 118.67(11)
C6 C1 Sn1 122.57(11)
C3 C2 C1 120.82(14)
C3 C2 H2A 119.6
C1 C2 H2A 119.6
C4 C3 C2 119.94(15)
C4 C3 H3A 120.0
C2 C3 H3A 120.0
C3 C4 C5 119.97(15)
C3 C4 H4A 120.0
C5 C4 H4A 120.0
C6 C5 C4 120.12(15)
C6 C5 H5A 119.9
C4 C5 H5A 119.9
C5 C6 C1 120.54(14)
C5 C6 H6A 119.7
C1 C6 H6A 119.7
C12 C7 C8 118.59(13)
C12 C7 Sn1 118.36(10)
C8 C7 Sn1 122.97(11)
C9 C8 C7 120.51(14)
C9 C8 H8A 119.7
C7 C8 H8A 119.7
C10 C9 C8 120.31(15)
C10 C9 H9A 119.8
C8 C9 H9A 119.8
C9 C10 C11 119.76(15)
C9 C10 H10A 120.1
C11 C10 H10A 120.1
C10 C11 C12 120.11(15)
C10 C11 H11A 119.9
C12 C11 H11A 119.9
C11 C12 C7 120.71(14)
C11 C12 H12A 119.6
C7 C12 H12A 119.6
C18 C13 C14 118.64(13)
C18 C13 Sn1 121.68(11)
C14 C13 Sn1 119.66(11)
C15 C14 C13 120.83(15)
C15 C14 H14A 119.6
C13 C14 H14A 119.6
C16 C15 C14 119.87(15)
C16 C15 H15A 120.1
C14 C15 H15A 120.1
C15 C16 C17 120.07(14)
C15 C16 H16A 120.0
C17 C16 H16A 120.0
C16 C17 C18 120.06(15)
C16 C17 H17A 120.0
C18 C17 H17A 120.0
C17 C18 C13 120.51(14)
C17 C18 H18A 119.7
C13 C18 H18A 119.7
O2 C19 O1 121.43(13)
O2 C19 C20 122.89(13)
O1 C19 C20 115.68(13)
C21 C20 C25 121.04(14)
C21 C20 C19 118.15(13)
C25 C20 C19 120.80(13)
C20 C21 C22 120.90(14)
C20 C21 H21A 119.6
C22 C21 H21A 119.6
N1 C22 C21 121.46(15)
N1 C22 C23 121.24(14)
C21 C22 C23 117.27(14)
C24 C23 C22 121.36(14)
C24 C23 H23A 119.3
C22 C23 H23A 119.3
C23 C24 C25 121.01(15)
C23 C24 H24A 119.5
C25 C24 H24A 119.5
C24 C25 C20 118.36(14)
C24 C25 H25A 120.8
C20 C25 H25A 120.8
N1 C26 H26A 109.5
N1 C26 H26B 109.5
H26A C26 H26B 109.5
N1 C26 H26C 109.5
H26A C26 H26C 109.5
H26B C26 H26C 109.5
N1 C27 H27A 109.5
N1 C27 H27B 109.5
H27A C27 H27B 109.5
N1 C27 H27C 109.5
H27A C27 H27C 109.5
H27B C27 H27C 109.5

loop_
_geom_bond_atom_site_label_1
_geom_bond_atom_site_label_2
_geom_bond_distance
_geom_bond_publ_flag
Sn1 O1 2.0649(11) y
Sn1 C1 2.1239(15) y
Sn1 C13 2.1260(14) y
Sn1 C7 2.1290(14) y
O1 C19 1.3101(17) ?
O2 C19 1.2303(19) ?
N1 C22 1.391(2) ?
N1 C27 1.457(2) ?
N1 C26 1.458(2) ?
C1 C2 1.397(2) ?
C1 C6 1.398(2) ?
C2 C3 1.390(2) ?
C2 H2A 0.9300 ?
C3 C4 1.384(2) ?
C3 H3A 0.9300 ?
C4 C5 1.391(2) ?
C4 H4A 0.9300 ?
C5 C6 1.388(2) ?
C5 H5A 0.9300 ?
C6 H6A 0.9300 ?
C7 C12 1.399(2) ?
C7 C8 1.401(2) ?
C8 C9 1.393(2) ?
C8 H8A 0.9300 ?
C9 C10 1.389(2) ?
C9 H9A 0.9300 ?
C10 C11 1.389(2) ?
C10 H10A 0.9300 ?
C11 C12 1.394(2) ?
C11 H11A 0.9300 ?
C12 H12A 0.9300 ?
C13 C18 1.397(2) ?
C13 C14 1.398(2) ?
C14 C15 1.393(2) ?
C14 H14A 0.9300 ?
C15 C16 1.385(2) ?
C15 H15A 0.9300 ?
C16 C17 1.389(2) ?
C16 H16A 0.9300 ?
C17 C18 1.393(2) ?
C17 H17A 0.9300 ?
C18 H18A 0.9300 ?
C19 C20 1.493(2) ?
C20 C21 1.396(2) ?
C20 C25 1.397(2) ?
C21 C22 1.404(2) ?
C21 H21A 0.9300 ?
C22 C23 1.411(2) ?
C23 C24 1.386(2) ?
C23 H23A 0.9300 ?
C24 C25 1.390(2) ?
C24 H24A 0.9300 ?
C25 H25A 0.9300 ?
C26 H26A 0.9600 ?
C26 H26B 0.9600 ?
C26 H26C 0.9600 ?
C27 H27A 0.9600 ?
C27 H27B 0.9600 ?
C27 H27C 0.9600 ?

loop_
_geom_hbond_atom_site_label_D
_geom_hbond_atom_site_label_H
_geom_hbond_atom_site_label_A
_geom_hbond_site_symmetry_A
_geom_hbond_distance_DH
_geom_hbond_distance_HA
_geom_hbond_distance_DA
_geom_hbond_angle_DHA
_geom_hbond_publ_flag
C8 H8A O2 . 0.9300 2.4300 3.126(2) 132.00 y
C24 H24A Cg1 2_556 0.9300 2.8800 3.6772(19) 144.00 y
C26 H26B Cg2 2_666 0.9600 2.7400 3.672(2) 164.00 y

loop_
_geom_torsion_atom_site_label_1
_geom_torsion_atom_site_label_2
_geom_torsion_atom_site_label_3
_geom_torsion_atom_site_label_4
_geom_torsion
C1 Sn1 O1 C19 -65.43(10)
C13 Sn1 O1 C19 178.55(10)
C7 Sn1 O1 C19 63.54(10)
O1 Sn1 C1 C2 118.11(11)
C13 Sn1 C1 C2 -135.17(11)
C7 Sn1 C1 C2 -9.16(13)
O1 Sn1 C1 C6 -66.39(13)
C13 Sn1 C1 C6 40.33(13)
C7 Sn1 C1 C6 166.35(11)
C6 C1 C2 C3 0.7(2)
Sn1 C1 C2 C3 176.37(12)
C1 C2 C3 C4 -0.4(2)
C2 C3 C4 C5 0.2(2)
C3 C4 C5 C6 -0.2(2)
C4 C5 C6 C1 0.5(2)
C2 C1 C6 C5 -0.7(2)
Sn1 C1 C6 C5 -176.25(11)
O1 Sn1 C7 C12 120.58(11)
C1 Sn1 C7 C12 -109.69(11)
C13 Sn1 C7 C12 16.12(13)
O1 Sn1 C7 C8 -62.74(13)
C1 Sn1 C7 C8 67.00(13)
C13 Sn1 C7 C8 -167.20(12)
C12 C7 C8 C9 -0.4(2)
Sn1 C7 C8 C9 -177.08(12)
C7 C8 C9 C10 1.1(2)
C8 C9 C10 C11 -1.1(2)
C9 C10 C11 C12 0.4(2)
C10 C11 C12 C7 0.3(2)
C8 C7 C12 C11 -0.3(2)
Sn1 C7 C12 C11 176.53(11)
O1 Sn1 C13 C18 -50.20(12)
C1 Sn1 C13 C18 -169.26(11)
C7 Sn1 C13 C18 63.64(13)
O1 Sn1 C13 C14 131.33(12)
C1 Sn1 C13 C14 12.27(13)
C7 Sn1 C13 C14 -114.83(12)
C18 C13 C14 C15 -1.3(2)
Sn1 C13 C14 C15 177.23(12)
C13 C14 C15 C16 0.1(2)
C14 C15 C16 C17 1.2(2)
C15 C16 C17 C18 -1.3(2)
C16 C17 C18 C13 0.0(2)
C14 C13 C18 C17 1.3(2)
Sn1 C13 C18 C17 -177.23(11)
Sn1 O1 C19 O2 5.06(17)
Sn1 O1 C19 C20 -174.58(10)
O2 C19 C20 C21 5.3(2)
O1 C19 C20 C21 -175.11(13)
O2 C19 C20 C25 -173.49(14)
O1 C19 C20 C25 6.1(2)
C25 C20 C21 C22 0.9(2)
C19 C20 C21 C22 -177.86(13)
C27 N1 C22 C21 18.9(2)
C26 N1 C22 C21 167.49(15)
C27 N1 C22 C23 -163.14(16)
C26 N1 C22 C23 -14.6(2)
C20 C21 C22 N1 175.44(14)
C20 C21 C22 C23 -2.5(2)
N1 C22 C23 C24 -175.42(15)
C21 C22 C23 C24 2.6(2)
C22 C23 C24 C25 -0.9(3)
C23 C24 C25 C20 -0.8(2)
C21 C20 C25 C24 0.9(2)
C19 C20 C25 C24 179.56(14)

loop_
_cod_related_entry_id
_cod_related_entry_database
_cod_related_entry_code
1 ChemSpider 24741115
